data_7044762
loop_
_publ_author_name
'Lyubov, Dmitry M.'
'Cherkasov, Anton V.'
'Fukin, Georgy K.'
'Lyssenko, Konstantin A.'
'Rychagova, Elena A.'
'Ketkov, Sergey Yu'
'Trifonov, Alexander A.'

_publ_section_title
;
 Rare-earth metal-mediated PhC[triple bond, length as m-dash]N insertion
 into N,N-bis(trimethylsilyl)naphthalene-1,8-diamido dianion - a synthetic
 approach to complexes coordinated by ansa-bridged amido-amidinato ligand.
;
_journal_issue 2
_journal_name_full 'Dalton transactions (Cambridge, England : 2003)'
_journal_page_first 438
_journal_page_last 451
_journal_paper_doi 10.1039/c7dt03809g
_journal_volume 47
_journal_year 2018
_chemical_formula_moiety 'C29 H45 Cl N5 Si2 Y'
_chemical_formula_sum 'C29 H45 Cl N5 Si2 Y'
_chemical_formula_weight 644.24
_space_group_crystal_system triclinic
_space_group_IT_number 2
_space_group_name_Hall '-P 1'
_space_group_name_H-M_alt 'P -1'
_symmetry_space_group_name_Hall '-P 1'
_symmetry_space_group_name_H-M 'P -1'
_atom_sites_solution_hydrogens geom
_atom_sites_solution_primary direct
_atom_sites_solution_secondary difmap
_audit_creation_method SHELXL-2017/1
_audit_update_record
;
2017-11-07 deposited with the CCDC.
2017-11-14 downloaded from the CCDC.
;
_cell_angle_alpha 87.6876(15)
_cell_angle_beta 78.3070(15)
_cell_angle_gamma 76.5725(14)
_cell_formula_units_Z 2
_cell_length_a 8.7689(6)
_cell_length_b 11.2424(8)
_cell_length_c 17.3360(12)
_cell_measurement_reflns_used 6561
_cell_measurement_temperature 100(2)
_cell_measurement_theta_max 28.43
_cell_measurement_theta_min 2.42
_cell_volume 1627.8(2)
_computing_cell_refinement SAINT
_computing_data_collection APEX2
_computing_data_reduction SAINT
_computing_molecular_graphics SHELXTL
_computing_publication_material SHELXTL
_computing_structure_refinement SHELXL-2017/1
_computing_structure_solution SHELXS-97
_diffrn_ambient_temperature 100(2)
_diffrn_measured_fraction_theta_full 0.997
_diffrn_measured_fraction_theta_max 0.992
_diffrn_measurement_device_type 'Bruker APEX II (CCD)'
_diffrn_measurement_method '\w scans'
_diffrn_radiation_type MoK\a
_diffrn_radiation_wavelength 0.71073
_diffrn_reflns_av_R_equivalents 0.0304
_diffrn_reflns_av_unetI/netI 0.0506
_diffrn_reflns_Laue_measured_fraction_full 0.997
_diffrn_reflns_Laue_measured_fraction_max 0.992
_diffrn_reflns_limit_h_max 10
_diffrn_reflns_limit_h_min -11
_diffrn_reflns_limit_k_max 14
_diffrn_reflns_limit_k_min -14
_diffrn_reflns_limit_l_max 22
_diffrn_reflns_limit_l_min -22
_diffrn_reflns_number 14047
_diffrn_reflns_point_group_measured_fraction_full 0.997
_diffrn_reflns_point_group_measured_fraction_max 0.992
_diffrn_reflns_theta_full 25.242
_diffrn_reflns_theta_max 26.999
_diffrn_reflns_theta_min 1.862
_diffrn_source 'fine focus sealed tube'
_exptl_absorpt_coefficient_mu 1.973
_exptl_absorpt_correction_T_max 0.730
_exptl_absorpt_correction_T_min 0.580
_exptl_absorpt_correction_type multi-scan
_exptl_absorpt_process_details SADABS
_exptl_crystal_colour black
_exptl_crystal_density_diffrn 1.314
_exptl_crystal_description prism
_exptl_crystal_F_000 676
_exptl_crystal_size_max 0.310
_exptl_crystal_size_mid 0.200
_exptl_crystal_size_min 0.170
_refine_diff_density_max 0.922
_refine_diff_density_min -0.581
_refine_diff_density_rms 0.077
_refine_ls_extinction_method none
_refine_ls_goodness_of_fit_ref 1.034
_refine_ls_hydrogen_treatment constr
_refine_ls_matrix_type full
_refine_ls_number_parameters 353
_refine_ls_number_reflns 7039
_refine_ls_number_restraints 0
_refine_ls_restrained_S_all 1.034
_refine_ls_R_factor_all 0.0553
_refine_ls_R_factor_gt 0.0376
_refine_ls_shift/su_max 0.002
_refine_ls_shift/su_mean 0.000
_refine_ls_structure_factor_coef Fsqd
_refine_ls_weighting_details 'w=1/[\s^2^(Fo^2^)+(0.0450P)^2^+0.3500P] where P=(Fo^2^+2Fc^2^)/3'
_refine_ls_weighting_scheme calc
_refine_ls_wR_factor_gt 0.0822
_refine_ls_wR_factor_ref 0.0886
_reflns_Friedel_coverage 0.000
_reflns_number_gt 5639
_reflns_number_total 7039
_reflns_threshold_expression 'I > 2\s(I)'
_cod_data_source_file c7dt03809g2.cif
_cod_data_source_block 4
_cod_depositor_comments 'Adding full bibliography for 7044761--7044767.cif.'
_cod_database_code 7044762
_shelx_shelxl_version_number 2017/1
_shelx_space_group_comment
;
The symmetry employed for this shelxl refinement is uniquely defined
by the following loop, which should always be used as a source of
symmetry information in preference to the above space-group names.
They are only intended as comments.
;
_shelx_estimated_absorpt_t_min 0.580
_shelx_estimated_absorpt_t_max 0.730

loop_
_space_group_symop_operation_xyz
'x, y, z'
'-x, -y, -z'

loop_
_atom_site_label
_atom_site_type_symbol
_atom_site_fract_x
_atom_site_fract_y
_atom_site_fract_z
_atom_site_U_iso_or_equiv
_atom_site_adp_type
_atom_site_occupancy
_atom_site_site_symmetry_order
_atom_site_calc_flag
_atom_site_refinement_flags_posn
_atom_site_refinement_flags_adp
Y1 Y 0.97050(3) 0.19789(2) 0.81834(2) 0.01513(8) Uani 1 1 d . .
Cl1 Cl 1.14340(8) 0.14565(6) 0.92588(4) 0.02472(15) Uani 1 1 d . .
Si1 Si 1.09288(9) 0.46710(6) 0.79804(4) 0.01643(16) Uani 1 1 d . .
Si2 Si 1.30915(9) 0.01993(6) 0.65940(4) 0.01670(15) Uani 1 1 d . .
N1 N 0.9338(3) 0.40014(18) 0.79868(12) 0.0163(4) Uani 1 1 d . .
N2 N 0.8758(2) 0.23462(17) 0.70188(11) 0.0143(4) Uani 1 1 d . .
N3 N 1.1186(2) 0.10704(17) 0.69685(12) 0.0151(4) Uani 1 1 d . .
N4 N 0.7161(3) 0.23300(19) 0.92003(12) 0.0208(5) Uani 1 1 d . .
N5 N 0.8603(3) 0.00181(19) 0.83535(12) 0.0206(5) Uani 1 1 d . .
C1 C 0.7917(3) 0.4744(2) 0.78241(14) 0.0154(5) Uani 1 1 d . .
C2 C 0.7194(3) 0.5818(2) 0.82522(15) 0.0205(6) Uani 1 1 d . .
H2A H 0.761896 0.599150 0.868613 0.025 Uiso 1 1 calc R U
C3 C 0.5861(3) 0.6655(2) 0.80677(15) 0.0211(6) Uani 1 1 d . .
H3A H 0.540451 0.737583 0.837712 0.025 Uiso 1 1 calc R U
C4 C 0.5215(3) 0.6444(2) 0.74504(15) 0.0205(6) Uani 1 1 d . .
H4A H 0.433368 0.702940 0.732161 0.025 Uiso 1 1 calc R U
C5 C 0.5851(3) 0.5353(2) 0.69982(15) 0.0172(5) Uani 1 1 d . .
C6 C 0.5201(3) 0.5155(2) 0.63435(15) 0.0207(6) Uani 1 1 d . .
H6A H 0.436422 0.577043 0.620025 0.025 Uiso 1 1 calc R U
C7 C 0.5750(3) 0.4101(2) 0.59163(15) 0.0194(6) Uani 1 1 d . .
H7A H 0.531354 0.398760 0.547330 0.023 Uiso 1 1 calc R U
C8 C 0.6972(3) 0.3176(2) 0.61341(14) 0.0172(5) Uani 1 1 d . .
H8A H 0.733004 0.243014 0.584412 0.021 Uiso 1 1 calc R U
C9 C 0.7656(3) 0.3335(2) 0.67593(14) 0.0144(5) Uani 1 1 d . .
C10 C 0.7158(3) 0.4456(2) 0.72025(14) 0.0138(5) Uani 1 1 d . .
C11 C 1.0179(3) 0.1847(2) 0.65902(13) 0.0134(5) Uani 1 1 d . .
C12 C 1.0686(3) 0.2191(2) 0.57499(14) 0.0150(5) Uani 1 1 d . .
C13 C 1.1026(3) 0.3326(2) 0.55609(16) 0.0212(6) Uani 1 1 d . .
H13A H 1.088442 0.391137 0.596483 0.025 Uiso 1 1 calc R U
C14 C 1.1571(3) 0.3607(3) 0.47816(17) 0.0273(6) Uani 1 1 d . .
H14A H 1.181040 0.438133 0.465369 0.033 Uiso 1 1 calc R U
C15 C 1.1767(3) 0.2763(3) 0.41914(16) 0.0289(7) Uani 1 1 d . .
H15A H 1.215345 0.295242 0.365925 0.035 Uiso 1 1 calc R U
C16 C 1.1400(3) 0.1644(3) 0.43760(16) 0.0282(7) Uani 1 1 d . .
H16A H 1.151576 0.106936 0.396932 0.034 Uiso 1 1 calc R U
C17 C 1.0862(3) 0.1356(2) 0.51546(15) 0.0214(6) Uani 1 1 d . .
H17A H 1.061465 0.058274 0.527941 0.026 Uiso 1 1 calc R U
C18 C 1.2785(3) 0.3465(2) 0.76400(16) 0.0209(6) Uani 1 1 d . .
H18A H 1.372491 0.380399 0.762326 0.031 Uiso 1 1 calc R U
H18B H 1.278822 0.318134 0.711236 0.031 Uiso 1 1 calc R U
H18C H 1.281753 0.277556 0.800573 0.031 Uiso 1 1 calc R U
C19 C 1.1102(4) 0.5220(3) 0.89553(16) 0.0288(7) Uani 1 1 d . .
H19A H 1.209509 0.550257 0.889796 0.043 Uiso 1 1 calc R U
H19B H 1.111365 0.454923 0.933452 0.043 Uiso 1 1 calc R U
H19C H 1.018652 0.589700 0.914481 0.043 Uiso 1 1 calc R U
C20 C 1.0891(3) 0.5990(2) 0.72833(16) 0.0227(6) Uani 1 1 d . .
H20A H 1.181806 0.633722 0.728291 0.034 Uiso 1 1 calc R U
H20B H 0.990542 0.661677 0.745115 0.034 Uiso 1 1 calc R U
H20C H 1.093037 0.570519 0.675119 0.034 Uiso 1 1 calc R U
C21 C 1.4416(3) 0.0998(2) 0.58850(16) 0.0230(6) Uani 1 1 d . .
H21A H 1.449994 0.174334 0.613166 0.034 Uiso 1 1 calc R U
H21B H 1.396285 0.121341 0.541214 0.034 Uiso 1 1 calc R U
H21C H 1.548231 0.045659 0.573905 0.034 Uiso 1 1 calc R U
C22 C 1.4070(3) -0.0211(2) 0.74609(16) 0.0248(6) Uani 1 1 d . .
H22A H 1.422740 0.053050 0.768092 0.037 Uiso 1 1 calc R U
H22B H 1.510818 -0.078088 0.729397 0.037 Uiso 1 1 calc R U
H22C H 1.338694 -0.059838 0.786247 0.037 Uiso 1 1 calc R U
C23 C 1.2981(3) -0.1241(2) 0.61329(16) 0.0211(6) Uani 1 1 d . .
H23A H 1.257728 -0.104775 0.564439 0.032 Uiso 1 1 calc R U
H23B H 1.225653 -0.164778 0.649762 0.032 Uiso 1 1 calc R U
H23C H 1.404944 -0.178499 0.601451 0.032 Uiso 1 1 calc R U
C24 C 0.7043(4) 0.1122(2) 0.95707(15) 0.0244(6) Uani 1 1 d . .
H24A H 0.602916 0.122119 0.996285 0.029 Uiso 1 1 calc R U
H24B H 0.793806 0.083173 0.985025 0.029 Uiso 1 1 calc R U
C26 C 0.5719(3) 0.2834(3) 0.88718(17) 0.0289(7) Uani 1 1 d . .
H26A H 0.476199 0.281398 0.927394 0.043 Uiso 1 1 calc R U
H26B H 0.573211 0.234180 0.841550 0.043 Uiso 1 1 calc R U
H26C H 0.570358 0.368031 0.870795 0.043 Uiso 1 1 calc R U
C29 C 0.8327(4) -0.0405(2) 0.76119(15) 0.0249(6) Uani 1 1 d . .
H29A H 0.791393 -0.114786 0.770933 0.037 Uiso 1 1 calc R U
H29B H 0.933614 -0.058380 0.722565 0.037 Uiso 1 1 calc R U
H29C H 0.754591 0.023366 0.740709 0.037 Uiso 1 1 calc R U
C28 C 0.9853(4) -0.0932(2) 0.86161(17) 0.0269(6) Uani 1 1 d . .
H28A H 0.953088 -0.171449 0.865920 0.040 Uiso 1 1 calc R U
H28B H 0.999923 -0.070225 0.913101 0.040 Uiso 1 1 calc R U
H28C H 1.086086 -0.101212 0.823290 0.040 Uiso 1 1 calc R U
C27 C 0.7236(4) 0.3177(3) 0.98166(16) 0.0275(6) Uani 1 1 d . .
H27A H 0.624116 0.331282 1.021275 0.041 Uiso 1 1 calc R U
H27B H 0.737619 0.395885 0.957641 0.041 Uiso 1 1 calc R U
H27C H 0.814206 0.282047 1.006833 0.041 Uiso 1 1 calc R U
C25 C 0.7097(3) 0.0183(2) 0.89614(16) 0.0252(6) Uani 1 1 d . .
H25A H 0.703083 -0.060784 0.922278 0.030 Uiso 1 1 calc R U
H25B H 0.616522 0.044864 0.870410 0.030 Uiso 1 1 calc R U

loop_
_atom_site_aniso_label
_atom_site_aniso_U_11
_atom_site_aniso_U_22
_atom_site_aniso_U_33
_atom_site_aniso_U_23
_atom_site_aniso_U_13
_atom_site_aniso_U_12
Y1 0.01883(14) 0.01378(12) 0.01292(12) 0.00199(8) -0.00550(9) -0.00235(9)
Cl1 0.0296(4) 0.0276(3) 0.0213(3) 0.0086(3) -0.0136(3) -0.0094(3)
Si1 0.0194(4) 0.0142(3) 0.0167(3) 0.0004(3) -0.0057(3) -0.0043(3)
Si2 0.0144(4) 0.0134(3) 0.0215(4) -0.0011(3) -0.0037(3) -0.0012(3)
N1 0.0167(12) 0.0161(10) 0.0166(11) 0.0027(8) -0.0048(9) -0.0038(9)
N2 0.0164(11) 0.0131(10) 0.0133(10) 0.0014(8) -0.0035(9) -0.0028(8)
N3 0.0144(11) 0.0141(10) 0.0175(11) 0.0014(8) -0.0048(9) -0.0033(8)
N4 0.0243(13) 0.0198(11) 0.0189(11) -0.0007(8) -0.0061(10) -0.0044(10)
N5 0.0267(13) 0.0207(11) 0.0142(11) 0.0016(8) -0.0053(9) -0.0042(10)
C1 0.0151(13) 0.0142(12) 0.0160(12) 0.0041(9) -0.0009(10) -0.0037(10)
C2 0.0226(15) 0.0191(13) 0.0194(13) 0.0012(10) -0.0030(11) -0.0051(11)
C3 0.0196(15) 0.0166(13) 0.0223(14) 0.0001(10) 0.0032(11) -0.0014(11)
C4 0.0169(14) 0.0163(12) 0.0247(14) 0.0057(10) -0.0008(11) -0.0006(10)
C5 0.0141(13) 0.0171(12) 0.0200(13) 0.0066(10) -0.0021(10) -0.0049(10)
C6 0.0148(14) 0.0205(13) 0.0259(14) 0.0094(10) -0.0052(11) -0.0027(11)
C7 0.0172(14) 0.0268(14) 0.0169(13) 0.0084(10) -0.0088(11) -0.0069(11)
C8 0.0157(14) 0.0195(13) 0.0154(12) 0.0015(9) -0.0011(10) -0.0040(10)
C9 0.0120(13) 0.0162(12) 0.0140(12) 0.0050(9) -0.0006(10) -0.0039(10)
C10 0.0118(13) 0.0147(12) 0.0135(12) 0.0050(9) 0.0012(10) -0.0042(10)
C11 0.0164(13) 0.0121(11) 0.0133(12) -0.0010(9) -0.0038(10) -0.0053(10)
C12 0.0102(13) 0.0177(12) 0.0162(12) 0.0025(9) -0.0025(10) -0.0020(10)
C13 0.0195(15) 0.0182(13) 0.0242(14) 0.0018(10) -0.0022(11) -0.0026(11)
C14 0.0227(16) 0.0254(15) 0.0317(16) 0.0104(12) -0.0009(13) -0.0067(12)
C15 0.0228(16) 0.0448(18) 0.0164(14) 0.0101(12) -0.0016(12) -0.0057(13)
C16 0.0277(17) 0.0407(17) 0.0156(13) -0.0060(12) -0.0021(12) -0.0073(13)
C17 0.0245(15) 0.0224(14) 0.0199(13) -0.0010(10) -0.0064(11) -0.0086(11)
C18 0.0187(14) 0.0181(13) 0.0279(14) 0.0044(10) -0.0079(12) -0.0062(11)
C19 0.0332(17) 0.0324(16) 0.0256(15) -0.0042(12) -0.0102(13) -0.0128(13)
C20 0.0212(15) 0.0182(13) 0.0284(15) 0.0024(11) -0.0031(12) -0.0056(11)
C21 0.0173(14) 0.0196(13) 0.0297(15) -0.0051(11) 0.0012(12) -0.0040(11)
C22 0.0188(15) 0.0233(14) 0.0319(16) -0.0004(11) -0.0113(12) 0.0013(11)
C23 0.0211(15) 0.0151(12) 0.0258(14) 0.0000(10) -0.0023(11) -0.0036(11)
C24 0.0273(16) 0.0260(14) 0.0196(14) 0.0059(11) -0.0024(12) -0.0083(12)
C26 0.0221(16) 0.0337(16) 0.0295(16) 0.0081(12) -0.0024(13) -0.0074(13)
C29 0.0339(17) 0.0225(14) 0.0215(14) 0.0005(11) -0.0069(12) -0.0117(12)
C28 0.0334(17) 0.0229(14) 0.0278(15) 0.0054(11) -0.0126(13) -0.0086(12)
C27 0.0290(17) 0.0282(15) 0.0245(15) -0.0074(11) 0.0025(12) -0.0103(13)
C25 0.0276(16) 0.0250(14) 0.0247(14) 0.0033(11) -0.0033(12) -0.0115(12)

loop_
_atom_type_symbol
_atom_type_description
_atom_type_scat_dispersion_real
_atom_type_scat_dispersion_imag
_atom_type_scat_source
C C 0.0033 0.0016 'International Tables Vol C Tables 4.2.6.8 and 6.1.1.4'
H H 0.0000 0.0000 'International Tables Vol C Tables 4.2.6.8 and 6.1.1.4'
N N 0.0061 0.0033 'International Tables Vol C Tables 4.2.6.8 and 6.1.1.4'
Si Si 0.0817 0.0704 'International Tables Vol C Tables 4.2.6.8 and 6.1.1.4'
Y Y -2.7962 3.5667 'International Tables Vol C Tables 4.2.6.8 and 6.1.1.4'
Cl Cl 0.1484 0.1585 'International Tables Vol C Tables 4.2.6.8 and 6.1.1.4'

loop_
_geom_angle_atom_site_label_1
_geom_angle_atom_site_label_2
_geom_angle_atom_site_label_3
_geom_angle
N1 Y1 N2 74.14(7)
N1 Y1 N3 105.18(7)
N2 Y1 N3 57.64(7)
N1 Y1 N4 89.98(7)
N2 Y1 N4 102.09(7)
N3 Y1 N4 148.26(7)
N1 Y1 N5 150.27(7)
N2 Y1 N5 88.48(7)
N3 Y1 N5 84.34(7)
N4 Y1 N5 69.93(7)
N1 Y1 Cl1 106.55(5)
N2 Y1 Cl1 166.17(5)
N3 Y1 Cl1 109.70(5)
N4 Y1 Cl1 91.74(5)
N5 Y1 Cl1 96.08(5)
N1 Y1 C11 84.32(7)
N2 Y1 C11 29.19(7)
N3 Y1 C11 29.67(7)
N4 Y1 C11 130.24(7)
N5 Y1 C11 92.12(7)
Cl1 Y1 C11 137.21(6)
N1 Y1 Si1 26.44(6)
N2 Y1 Si1 90.32(5)
N3 Y1 Si1 97.74(5)
N4 Y1 Si1 107.19(5)
N5 Y1 Si1 176.55(5)
Cl1 Y1 Si1 85.83(2)
C11 Y1 Si1 88.39(5)
N1 Si1 C18 106.43(11)
N1 Si1 C19 115.91(12)
C18 Si1 C19 106.14(13)
N1 Si1 C20 111.33(11)
C18 Si1 C20 109.09(12)
C19 Si1 C20 107.66(13)
N1 Si1 Y1 35.26(7)
C18 Si1 Y1 75.12(8)
C19 Si1 Y1 110.62(10)
C20 Si1 Y1 138.43(9)
N3 Si2 C23 110.81(11)
N3 Si2 C21 115.55(11)
C23 Si2 C21 109.37(12)
N3 Si2 C22 105.79(11)
C23 Si2 C22 108.43(12)
C21 Si2 C22 106.54(13)
C1 N1 Si1 118.01(16)
C1 N1 Y1 123.59(16)
Si1 N1 Y1 118.30(10)
C11 N2 C9 123.5(2)
C11 N2 Y1 92.04(14)
C9 N2 Y1 132.81(15)
C11 N3 Si2 128.96(17)
C11 N3 Y1 89.49(14)
Si2 N3 Y1 138.21(11)
C26 N4 C27 108.8(2)
C26 N4 C24 109.2(2)
C27 N4 C24 108.6(2)
C26 N4 Y1 113.38(16)
C27 N4 Y1 109.65(16)
C24 N4 Y1 107.17(16)
C29 N5 C28 107.9(2)
C29 N5 C25 109.3(2)
C28 N5 C25 109.1(2)
C29 N5 Y1 112.87(15)
C28 N5 Y1 105.69(16)
C25 N5 Y1 111.81(15)
C2 C1 N1 120.0(2)
C2 C1 C10 117.3(2)
N1 C1 C10 122.7(2)
C1 C2 C3 122.6(2)
C1 C2 H2A 118.7
C3 C2 H2A 118.7
C4 C3 C2 120.7(2)
C4 C3 H3A 119.7
C2 C3 H3A 119.7
C3 C4 C5 120.3(2)
C3 C4 H4A 119.8
C5 C4 H4A 119.8
C6 C5 C4 120.0(2)
C6 C5 C10 120.1(2)
C4 C5 C10 119.9(2)
C7 C6 C5 121.2(2)
C7 C6 H6A 119.4
C5 C6 H6A 119.4
C6 C7 C8 119.6(2)
C6 C7 H7A 120.2
C8 C7 H7A 120.2
C9 C8 C7 121.2(2)
C9 C8 H8A 119.4
C7 C8 H8A 119.4
C8 C9 N2 120.0(2)
C8 C9 C10 120.8(2)
N2 C9 C10 118.9(2)
C5 C10 C9 116.8(2)
C5 C10 C1 118.8(2)
C9 C10 C1 124.4(2)
N2 C11 N3 116.0(2)
N2 C11 C12 122.3(2)
N3 C11 C12 121.5(2)
N2 C11 Y1 58.77(12)
N3 C11 Y1 60.84(12)
C12 C11 Y1 158.04(16)
C17 C12 C13 119.5(2)
C17 C12 C11 119.7(2)
C13 C12 C11 120.8(2)
C14 C13 C12 120.0(2)
C14 C13 H13A 120.0
C12 C13 H13A 120.0
C15 C14 C13 120.2(3)
C15 C14 H14A 119.9
C13 C14 H14A 119.9
C16 C15 C14 119.9(3)
C16 C15 H15A 120.1
C14 C15 H15A 120.1
C15 C16 C17 120.2(3)
C15 C16 H16A 119.9
C17 C16 H16A 119.9
C12 C17 C16 120.2(2)
C12 C17 H17A 119.9
C16 C17 H17A 119.9
Si1 C18 H18A 109.5
Si1 C18 H18B 109.5
H18A C18 H18B 109.5
Si1 C18 H18C 109.5
H18A C18 H18C 109.5
H18B C18 H18C 109.5
Si1 C19 H19A 109.5
Si1 C19 H19B 109.5
H19A C19 H19B 109.5
Si1 C19 H19C 109.5
H19A C19 H19C 109.5
H19B C19 H19C 109.5
Si1 C20 H20A 109.5
Si1 C20 H20B 109.5
H20A C20 H20B 109.5
Si1 C20 H20C 109.5
H20A C20 H20C 109.5
H20B C20 H20C 109.5
Si2 C21 H21A 109.5
Si2 C21 H21B 109.5
H21A C21 H21B 109.5
Si2 C21 H21C 109.5
H21A C21 H21C 109.5
H21B C21 H21C 109.5
Si2 C22 H22A 109.5
Si2 C22 H22B 109.5
H22A C22 H22B 109.5
Si2 C22 H22C 109.5
H22A C22 H22C 109.5
H22B C22 H22C 109.5
Si2 C23 H23A 109.5
Si2 C23 H23B 109.5
H23A C23 H23B 109.5
Si2 C23 H23C 109.5
H23A C23 H23C 109.5
H23B C23 H23C 109.5
N4 C24 C25 111.3(2)
N4 C24 H24A 109.4
C25 C24 H24A 109.4
N4 C24 H24B 109.4
C25 C24 H24B 109.4
H24A C24 H24B 108.0
N4 C26 H26A 109.5
N4 C26 H26B 109.5
H26A C26 H26B 109.5
N4 C26 H26C 109.5
H26A C26 H26C 109.5
H26B C26 H26C 109.5
N5 C29 H29A 109.5
N5 C29 H29B 109.5
H29A C29 H29B 109.5
N5 C29 H29C 109.5
H29A C29 H29C 109.5
H29B C29 H29C 109.5
N5 C28 H28A 109.5
N5 C28 H28B 109.5
H28A C28 H28B 109.5
N5 C28 H28C 109.5
H28A C28 H28C 109.5
H28B C28 H28C 109.5
N4 C27 H27A 109.5
N4 C27 H27B 109.5
H27A C27 H27B 109.5
N4 C27 H27C 109.5
H27A C27 H27C 109.5
H27B C27 H27C 109.5
N5 C25 C24 111.0(2)
N5 C25 H25A 109.4
C24 C25 H25A 109.4
N5 C25 H25B 109.4
C24 C25 H25B 109.4
H25A C25 H25B 108.0

loop_
_geom_bond_atom_site_label_1
_geom_bond_atom_site_label_2
_geom_bond_distance
Y1 N1 2.243(2)
Y1 N2 2.3215(19)
Y1 N3 2.370(2)
Y1 N4 2.509(2)
Y1 N5 2.589(2)
Y1 Cl1 2.6006(7)
Y1 C11 2.713(2)
Y1 Si1 3.4212(7)
Si1 N1 1.730(2)
Si1 C18 1.868(3)
Si1 C19 1.869(3)
Si1 C20 1.873(3)
Si2 N3 1.739(2)
Si2 C23 1.866(3)
Si2 C21 1.866(3)
Si2 C22 1.868(3)
N1 C1 1.404(3)
N2 C11 1.324(3)
N2 C9 1.417(3)
N3 C11 1.343(3)
N4 C26 1.476(3)
N4 C27 1.481(3)
N4 C24 1.495(3)
N5 C29 1.472(3)
N5 C28 1.473(3)
N5 C25 1.492(4)
C1 C2 1.392(3)
C1 C10 1.458(3)
C2 C3 1.404(4)
C2 H2A 0.9500
C3 C4 1.360(4)
C3 H3A 0.9500
C4 C5 1.418(4)
C4 H4A 0.9500
C5 C6 1.416(4)
C5 C10 1.434(3)
C6 C7 1.359(4)
C6 H6A 0.9500
C7 C8 1.409(3)
C7 H7A 0.9500
C8 C9 1.377(3)
C8 H8A 0.9500
C9 C10 1.434(3)
C11 C12 1.497(3)
C12 C17 1.385(3)
C12 C13 1.388(3)
C13 C14 1.388(4)
C13 H13A 0.9500
C14 C15 1.381(4)
C14 H14A 0.9500
C15 C16 1.378(4)
C15 H15A 0.9500
C16 C17 1.388(4)
C16 H16A 0.9500
C17 H17A 0.9500
C18 H18A 0.9800
C18 H18B 0.9800
C18 H18C 0.9800
C19 H19A 0.9800
C19 H19B 0.9800
C19 H19C 0.9800
C20 H20A 0.9800
C20 H20B 0.9800
C20 H20C 0.9800
C21 H21A 0.9800
C21 H21B 0.9800
C21 H21C 0.9800
C22 H22A 0.9800
C22 H22B 0.9800
C22 H22C 0.9800
C23 H23A 0.9800
C23 H23B 0.9800
C23 H23C 0.9800
C24 C25 1.510(4)
C24 H24A 0.9900
C24 H24B 0.9900
C26 H26A 0.9800
C26 H26B 0.9800
C26 H26C 0.9800
C29 H29A 0.9800
C29 H29B 0.9800
C29 H29C 0.9800
C28 H28A 0.9800
C28 H28B 0.9800
C28 H28C 0.9800
C27 H27A 0.9800
C27 H27B 0.9800
C27 H27C 0.9800
C25 H25A 0.9900
C25 H25B 0.9900
